data_2225461
loop_
_publ_author_name
'Khan, Islam Ullah'
'Sharif, Shahzad'
'Akkurt, Mehmet'
'Sajjad, Arif'
'Ahmad, Jamil'

_publ_section_title
;
 4-Methyl-<i>N</i>-(4-methylphenyl)benzenesulfonamide
;
_journal_coeditor_code BT5205
_journal_issue 4
_journal_name_full 'Acta Crystallographica Section E'
_journal_page_first o786
_journal_paper_doi 10.1107/S1600536810008329
_journal_volume 66
_journal_year 2010
_chemical_formula_iupac 'C14 H15 N O2 S'
_chemical_formula_moiety 'C14 H15 N O2 S'
_chemical_formula_sum 'C14 H15 N O2 S'
_chemical_formula_weight 261.34
_chemical_name_systematic
;
4-Methyl-<i>N</i>-(4-methylphenyl)benzenesulfonamide
;
_space_group_IT_number 2
_symmetry_cell_setting triclinic
_symmetry_space_group_name_Hall '-P 1'
_symmetry_space_group_name_H-M 'P -1'
_atom_sites_solution_hydrogens geom
_atom_sites_solution_primary direct
_atom_sites_solution_secondary difmap
_cell_angle_alpha 88.187(4)
_cell_angle_beta 77.010(4)
_cell_angle_gamma 74.812(4)
_cell_formula_units_Z 2
_cell_length_a 8.6419(8)
_cell_length_b 8.8016(8)
_cell_length_c 9.2509(7)
_cell_measurement_reflns_used 3233
_cell_measurement_temperature 296(2)
_cell_measurement_theta_max 25.60
_cell_measurement_theta_min 2.40
_cell_volume 661.41(10)
_computing_cell_refinement 'SAINT (Bruker, 2007)'
_computing_data_collection 'APEX2 (Bruker, 2007)'
_computing_data_reduction 'SAINT (Bruker, 2007)'
_computing_molecular_graphics 'ORTEP-3 for Windows (Farrugia, 1997)'
_computing_publication_material 'WinGX (Farrugia, 1999) and PLATON (Spek, 2009)'
_computing_structure_refinement 'SHELXL97 (Sheldrick, 2008)'
_computing_structure_solution 'SHELXS97 (Sheldrick, 2008)'
_diffrn_ambient_temperature 296(2)
_diffrn_measured_fraction_theta_full 0.983
_diffrn_measured_fraction_theta_max 0.983
_diffrn_measurement_device_type 'Bruker APEXII CCD'
_diffrn_measurement_method '\f and \w scans'
_diffrn_radiation_monochromator graphite
_diffrn_radiation_source 'sealed tube'
_diffrn_radiation_type MoK\a
_diffrn_radiation_wavelength 0.71073
_diffrn_reflns_av_R_equivalents 0.0380
_diffrn_reflns_av_sigmaI/netI 0.0423
_diffrn_reflns_limit_h_max 11
_diffrn_reflns_limit_h_min -11
_diffrn_reflns_limit_k_max 11
_diffrn_reflns_limit_k_min -11
_diffrn_reflns_limit_l_max 12
_diffrn_reflns_limit_l_min -11
_diffrn_reflns_number 11831
_diffrn_reflns_reduction_process
;
;
_diffrn_reflns_theta_full 28.38
_diffrn_reflns_theta_max 28.38
_diffrn_reflns_theta_min 3.43
_diffrn_standards_number 0
_exptl_absorpt_coefficient_mu 0.238
_exptl_absorpt_correction_type none
_exptl_crystal_colour 'Light brown'
_exptl_crystal_density_diffrn 1.312
_exptl_crystal_density_method 'Not Measured'
_exptl_crystal_description 'Rod like'
_exptl_crystal_F_000 276
_exptl_crystal_size_max 0.28
_exptl_crystal_size_mid 0.17
_exptl_crystal_size_min 0.08
_refine_diff_density_max 0.235
_refine_diff_density_min -0.210
_refine_ls_extinction_method none
_refine_ls_goodness_of_fit_ref 1.013
_refine_ls_hydrogen_treatment mixed
_refine_ls_matrix_type full
_refine_ls_number_parameters 169
_refine_ls_number_reflns 3259
_refine_ls_number_restraints 0
_refine_ls_restrained_S_all 1.013
_refine_ls_R_factor_all 0.0700
_refine_ls_R_factor_gt 0.0444
_refine_ls_shift/su_max 0.000
_refine_ls_shift/su_mean 0.000
_refine_ls_structure_factor_coef Fsqd
_refine_ls_weighting_details 'calc w=1/[\s^2^(Fo^2^)+(0.0642P)^2^+0.0376P] where P=(Fo^2^+2Fc^2^)/3'
_refine_ls_weighting_scheme calc
_refine_ls_wR_factor_gt 0.1080
_refine_ls_wR_factor_ref 0.1221
_reflns_number_gt 2323
_reflns_number_total 3259
_reflns_threshold_expression I>2\s(I)
_cod_data_source_file bt5205.cif
_cod_data_source_block I
_cod_database_code 2225461
_cod_database_fobs_code 2225461

loop_
_symmetry_equiv_pos_site_id
_symmetry_equiv_pos_as_xyz
1 x,y,z
2 -x,-y,-z

loop_
_atom_site_aniso_label
_atom_site_aniso_U_11
_atom_site_aniso_U_22
_atom_site_aniso_U_33
_atom_site_aniso_U_12
_atom_site_aniso_U_13
_atom_site_aniso_U_23
S1 0.0441(3) 0.0466(3) 0.0429(2) -0.0104(2) -0.0093(2) -0.0033(2)
O1 0.0451(7) 0.0608(8) 0.0641(8) -0.0050(6) -0.0149(6) -0.0001(6)
O2 0.0579(8) 0.0586(8) 0.0416(6) -0.0118(6) -0.0084(5) -0.0055(6)
N1 0.0467(9) 0.0452(9) 0.0461(8) -0.0127(8) -0.0018(6) -0.0058(7)
C1 0.0891(17) 0.131(2) 0.0475(11) -0.0617(17) 0.0057(10) -0.0124(12)
C2 0.0595(13) 0.0780(14) 0.0495(10) -0.0430(11) -0.0023(9) -0.0089(10)
C3 0.0528(12) 0.0689(13) 0.0619(12) -0.0190(10) 0.0074(9) -0.0175(10)
C4 0.0472(11) 0.0590(12) 0.0575(11) -0.0080(9) -0.0032(8) -0.0046(9)
C5 0.0404(9) 0.0443(9) 0.0449(9) -0.0197(8) -0.0036(7) -0.0069(7)
C6 0.0432(10) 0.0656(12) 0.0558(11) -0.0151(9) -0.0042(8) 0.0038(9)
C7 0.0588(13) 0.0898(16) 0.0566(11) -0.0317(12) -0.0141(9) 0.0142(11)
C8 0.0452(10) 0.0391(9) 0.0426(8) -0.0108(7) -0.0070(7) 0.0009(7)
C9 0.0454(11) 0.0571(12) 0.0748(13) -0.0116(9) -0.0022(9) -0.0200(10)
C10 0.0683(14) 0.0542(12) 0.0765(14) -0.0164(11) -0.0098(11) -0.0226(10)
C11 0.0611(12) 0.0487(10) 0.0549(10) -0.0222(9) -0.0189(9) 0.0085(8)
C12 0.0452(11) 0.0654(13) 0.0676(12) -0.0160(10) -0.0080(9) -0.0067(10)
C13 0.0465(11) 0.0610(12) 0.0581(11) -0.0120(9) -0.0032(8) -0.0160(9)
C14 0.0783(15) 0.0678(14) 0.0790(14) -0.0320(12) -0.0324(12) 0.0043(11)

loop_
_atom_site_type_symbol
_atom_site_label
_atom_site_fract_x
_atom_site_fract_y
_atom_site_fract_z
_atom_site_U_iso_or_equiv
_atom_site_thermal_displace_type
_atom_site_calc_flag
_atom_site_refinement_flags
_atom_site_occupancy
S S1 0.18536(5) 0.76639(5) 0.92202(4) 0.0448(2) Uani . . 1.000
O O1 0.34628(15) 0.66385(16) 0.90275(15) 0.0579(4) Uani . . 1.000
O O2 0.10049(15) 0.83328(15) 1.06641(12) 0.0537(4) Uani . . 1.000
N N1 0.1950(2) 0.91823(19) 0.81866(16) 0.0471(5) Uani . . 1.000
C C1 0.4564(3) 0.9071(3) 0.1918(2) 0.0860(9) Uani . . 1.000
C C2 0.3869(3) 0.9072(3) 0.3562(2) 0.0589(7) Uani . . 1.000
C C3 0.4706(3) 0.8100(3) 0.4474(2) 0.0635(7) Uani . . 1.000
C C4 0.4115(2) 0.8091(2) 0.5988(2) 0.0570(7) Uani . . 1.000
C C5 0.2605(2) 0.9077(2) 0.66194(18) 0.0423(5) Uani . . 1.000
C C6 0.1743(2) 1.0070(2) 0.5727(2) 0.0559(6) Uani . . 1.000
C C7 0.2379(3) 1.0074(3) 0.4220(2) 0.0661(8) Uani . . 1.000
C C8 0.0609(2) 0.66738(19) 0.85725(18) 0.0428(5) Uani . . 1.000
C C9 0.1315(2) 0.5487(2) 0.7513(2) 0.0608(7) Uani . . 1.000
C C10 0.0316(3) 0.4755(2) 0.6978(2) 0.0668(8) Uani . . 1.000
C C11 -0.1361(2) 0.5162(2) 0.7502(2) 0.0526(6) Uani . . 1.000
C C12 -0.2036(2) 0.6345(2) 0.8566(2) 0.0597(7) Uani . . 1.000
C C13 -0.1067(2) 0.7097(2) 0.9103(2) 0.0566(7) Uani . . 1.000
C C14 -0.2439(3) 0.4335(3) 0.6927(2) 0.0702(8) Uani . . 1.000
H H1 0.118(3) 0.994(3) 0.843(2) 0.068(7) Uiso . . 1.000
H H1A 0.52890 0.97510 0.17190 0.1290 Uiso calc R 1.000
H H1B 0.36830 0.94410 0.14160 0.1290 Uiso calc R 1.000
H H1C 0.51650 0.80190 0.15690 0.1290 Uiso calc R 1.000
H H3 0.57180 0.74160 0.40540 0.0760 Uiso calc R 1.000
H H4 0.47290 0.74260 0.65750 0.0680 Uiso calc R 1.000
H H6 0.07230 1.07450 0.61420 0.0670 Uiso calc R 1.000
H H7 0.17880 1.07680 0.36360 0.0790 Uiso calc R 1.000
H H9 0.24500 0.51800 0.71600 0.0730 Uiso calc R 1.000
H H10 0.07920 0.39670 0.62450 0.0800 Uiso calc R 1.000
H H12 -0.31690 0.66430 0.89310 0.0720 Uiso calc R 1.000
H H13 -0.15450 0.78950 0.98270 0.0680 Uiso calc R 1.000
H H14A -0.27990 0.48930 0.61030 0.1050 Uiso calc R 1.000
H H14B -0.33800 0.43100 0.77020 0.1050 Uiso calc R 1.000
H H14C -0.18250 0.32780 0.66110 0.1050 Uiso calc R 1.000

loop_
_atom_type_symbol
_atom_type_description
_atom_type_scat_dispersion_real
_atom_type_scat_dispersion_imag
_atom_type_scat_source
S S 0.1246 0.1234 'International Tables Vol C Tables 4.2.6.8 and 6.1.1.4'
O O 0.0106 0.0060 'International Tables Vol C Tables 4.2.6.8 and 6.1.1.4'
N N 0.0061 0.0033 'International Tables Vol C Tables 4.2.6.8 and 6.1.1.4'
H H 0.0000 0.0000 'International Tables Vol C Tables 4.2.6.8 and 6.1.1.4'
C C 0.0033 0.0016 'International Tables Vol C Tables 4.2.6.8 and 6.1.1.4'

loop_
_geom_angle_atom_site_label_1
_geom_angle_atom_site_label_2
_geom_angle_atom_site_label_3
_geom_angle_site_symmetry_1
_geom_angle_site_symmetry_2
_geom_angle_site_symmetry_3
_geom_angle
_geom_angle_publ_flag
O1 S1 O2 . . . 119.28(8) no
O1 S1 N1 . . . 108.52(9) no
O1 S1 C8 . . . 108.38(8) no
O2 S1 N1 . . . 104.26(8) no
O2 S1 C8 . . . 108.41(8) no
N1 S1 C8 . . . 107.41(8) no
S1 N1 C5 . . . 123.93(13) no
C5 N1 H1 . . . 112.3(13) no
S1 N1 H1 . . . 114.3(16) no
C1 C2 C7 . . . 121.5(2) no
C1 C2 C3 . . . 121.5(2) no
C3 C2 C7 . . . 117.01(18) no
C2 C3 C4 . . . 122.9(2) no
C3 C4 C5 . . . 119.16(18) no
C4 C5 C6 . . . 119.03(16) no
N1 C5 C6 . . . 118.64(16) no
N1 C5 C4 . . . 122.18(16) no
C5 C6 C7 . . . 120.51(18) no
C2 C7 C6 . . . 121.4(2) no
C9 C8 C13 . . . 119.86(17) no
S1 C8 C9 . . . 119.76(14) no
S1 C8 C13 . . . 120.37(13) no
C8 C9 C10 . . . 119.12(17) no
C9 C10 C11 . . . 121.65(16) no
C10 C11 C14 . . . 121.20(17) no
C10 C11 C12 . . . 118.13(17) no
C12 C11 C14 . . . 120.68(17) no
C11 C12 C13 . . . 121.15(17) no
C8 C13 C12 . . . 120.09(16) no
C2 C1 H1A . . . 109.00 no
C2 C1 H1B . . . 110.00 no
C2 C1 H1C . . . 109.00 no
H1A C1 H1B . . . 109.00 no
H1A C1 H1C . . . 109.00 no
H1B C1 H1C . . . 109.00 no
C2 C3 H3 . . . 118.00 no
C4 C3 H3 . . . 119.00 no
C3 C4 H4 . . . 120.00 no
C5 C4 H4 . . . 120.00 no
C5 C6 H6 . . . 120.00 no
C7 C6 H6 . . . 120.00 no
C2 C7 H7 . . . 119.00 no
C6 C7 H7 . . . 119.00 no
C8 C9 H9 . . . 120.00 no
C10 C9 H9 . . . 120.00 no
C9 C10 H10 . . . 119.00 no
C11 C10 H10 . . . 119.00 no
C11 C12 H12 . . . 119.00 no
C13 C12 H12 . . . 119.00 no
C8 C13 H13 . . . 120.00 no
C12 C13 H13 . . . 120.00 no
C11 C14 H14A . . . 109.00 no
C11 C14 H14B . . . 109.00 no
C11 C14 H14C . . . 110.00 no
H14A C14 H14B . . . 109.00 no
H14A C14 H14C . . . 109.00 no
H14B C14 H14C . . . 109.00 no

loop_
_geom_bond_atom_site_label_1
_geom_bond_atom_site_label_2
_geom_bond_site_symmetry_1
_geom_bond_site_symmetry_2
_geom_bond_distance
_geom_bond_publ_flag
S1 O1 . . 1.4217(14) no
S1 O2 . . 1.4324(12) no
S1 N1 . . 1.6276(16) no
S1 C8 . . 1.7576(18) no
N1 C5 . . 1.429(2) no
N1 H1 . . 0.81(3) no
C1 C2 . . 1.504(3) no
C2 C7 . . 1.376(4) no
C2 C3 . . 1.368(3) no
C3 C4 . . 1.379(3) no
C4 C5 . . 1.376(3) no
C5 C6 . . 1.375(2) no
C6 C7 . . 1.379(3) no
C8 C13 . . 1.374(3) no
C8 C9 . . 1.373(2) no
C9 C10 . . 1.382(3) no
C10 C11 . . 1.374(3) no
C11 C14 . . 1.511(3) no
C11 C12 . . 1.372(2) no
C12 C13 . . 1.373(3) no
C1 H1A . . 0.9600 no
C1 H1B . . 0.9600 no
C1 H1C . . 0.9600 no
C3 H3 . . 0.9300 no
C4 H4 . . 0.9300 no
C6 H6 . . 0.9300 no
C7 H7 . . 0.9300 no
C9 H9 . . 0.9300 no
C10 H10 . . 0.9300 no
C12 H12 . . 0.9300 no
C13 H13 . . 0.9300 no
C14 H14A . . 0.9600 no
C14 H14B . . 0.9600 no
C14 H14C . . 0.9600 no

loop_
_geom_contact_atom_site_label_1
_geom_contact_atom_site_label_2
_geom_contact_distance
_geom_contact_site_symmetry_1
_geom_contact_site_symmetry_2
_geom_contact_publ_flag
S1 H4 3.0400 . . no
O1 C4 3.049(2) . . no
O2 N1 2.904(2) . 2_577 no
O2 C14 3.377(3) . 2_567 no
O1 H4 2.4500 . . no
O1 H9 2.6100 . . no
O1 H12 2.8900 . 1_655 no
O2 H13 2.6100 . . no
O2 H1 2.11(3) . 2_577 no
N1 O2 2.904(2) . 2_577 no
N1 H1A 2.8000 . 2_676 no
C2 C4 3.481(3) . 2_676 no
C4 O1 3.049(2) . . no
C4 C2 3.481(3) . 2_676 no
C6 C6 3.595(3) . 2_576 no
C6 C7 3.587(3) . 2_576 no
C7 C6 3.587(3) . 2_576 no
C14 O2 3.377(3) . 2_567 no
C2 H14C 3.0800 . 2_566 no
C5 H1A 3.0100 . 2_676 no
C7 H6 3.0400 . 2_576 no
H1 H6 2.3000 . . no
H1 O2 2.11(3) . 2_577 no
H1A N1 2.8000 . 2_676 no
H1A C5 3.0100 . 2_676 no
H1B H7 2.4300 . . no
H1C H3 2.4700 . . no
H3 H1C 2.4700 . . no
H3 H9 2.5400 . 2_666 no
H4 S1 3.0400 . . no
H4 O1 2.4500 . . no
H6 H1 2.3000 . . no
H6 C7 3.0400 . 2_576 no
H7 H1B 2.4300 . . no
H9 O1 2.6100 . . no
H9 H3 2.5400 . 2_666 no
H10 H14C 2.4400 . . no
H12 O1 2.8900 . 1_455 no
H12 H14B 2.4500 . . no
H13 O2 2.6100 . . no
H14B H12 2.4500 . . no
H14C H10 2.4400 . . no
H14C C2 3.0800 . 2_566 no

loop_
_geom_hbond_atom_site_label_D
_geom_hbond_atom_site_label_H
_geom_hbond_atom_site_label_A
_geom_hbond_site_symmetry_A
_geom_hbond_distance_DH
_geom_hbond_distance_HA
_geom_hbond_distance_DA
_geom_hbond_angle_DHA
_geom_hbond_publ_flag
N1 H1 O2 2_577 0.81(3) 2.11(3) 2.904(2) 170(2) yes
C4 H4 O1 . 0.93 2.45 3.049(2) 122 yes

loop_
_geom_torsion_atom_site_label_1
_geom_torsion_atom_site_label_2
_geom_torsion_atom_site_label_3
_geom_torsion_atom_site_label_4
_geom_torsion_site_symmetry_1
_geom_torsion_site_symmetry_2
_geom_torsion_site_symmetry_3
_geom_torsion_site_symmetry_4
_geom_torsion
_geom_torsion_publ_flag
O1 S1 N1 C5 . . . . 56.26(18) no
O2 S1 N1 C5 . . . . -175.62(16) no
C8 S1 N1 C5 . . . . -60.71(18) no
O1 S1 C8 C13 . . . . 155.34(14) no
O2 S1 C8 C13 . . . . 24.51(16) no
N1 S1 C8 C13 . . . . -87.60(15) no
O2 S1 C8 C9 . . . . -156.51(14) no
N1 S1 C8 C9 . . . . 91.38(15) no
O1 S1 C8 C9 . . . . -25.69(16) no
S1 N1 C5 C6 . . . . 134.31(16) no
S1 N1 C5 C4 . . . . -50.0(2) no
C3 C2 C7 C6 . . . . -1.5(4) no
C1 C2 C7 C6 . . . . 179.9(2) no
C7 C2 C3 C4 . . . . 0.2(4) no
C1 C2 C3 C4 . . . . 178.9(2) no
C2 C3 C4 C5 . . . . 1.2(4) no
C3 C4 C5 C6 . . . . -1.4(3) no
C3 C4 C5 N1 . . . . -177.08(19) no
C4 C5 C6 C7 . . . . 0.3(3) no
N1 C5 C6 C7 . . . . 176.04(19) no
C5 C6 C7 C2 . . . . 1.3(3) no
S1 C8 C9 C10 . . . . -177.84(13) no
C13 C8 C9 C10 . . . . 1.2(3) no
S1 C8 C13 C12 . . . . 178.40(14) no
C9 C8 C13 C12 . . . . -0.6(3) no
C8 C9 C10 C11 . . . . -1.4(3) no
C9 C10 C11 C12 . . . . 1.0(3) no
C9 C10 C11 C14 . . . . -178.98(17) no
C10 C11 C12 C13 . . . . -0.5(3) no
C14 C11 C12 C13 . . . . 179.57(17) no
C11 C12 C13 C8 . . . . 0.2(3) no

loop_
_cod_related_entry_id
_cod_related_entry_database
_cod_related_entry_code
1 ChemSpider 62256
